data_4327059
loop_
_publ_author_name
'Robert E. Mulvey'
'David R. Armstrong'
'Ben Conway'
'Elaine Crosbie'
'Alan R. Kennedy'
'Stuart D. Robertson'

_publ_section_title
;
 Structurally Powered Synergic 2,2,6,6-Tetramethylpiperidine Bimetallics:
 New Reflections through Lithium-Mediated Ortho Aluminations
;
_journal_name_full 'Inorganic Chemistry'
_journal_page_first 12241
_journal_page_last 12251
_journal_paper_doi 10.1021/ic200562h
_journal_volume 50
_journal_year 2011
_chemical_formula_moiety 'C37 H69 Al Li N2 O2'
_chemical_formula_sum 'C37 H69 Al Li N2 O2'
_chemical_formula_weight 607.86
_chemical_name_systematic
; 
 ? 
;
_space_group_IT_number 14
_symmetry_cell_setting monoclinic
_symmetry_space_group_name_Hall '-P 2ybc'
_symmetry_space_group_name_H-M 'P 1 21/c 1'
_atom_sites_solution_hydrogens geom
_atom_sites_solution_primary direct
_atom_sites_solution_secondary difmap
_audit_creation_method SHELXL-97
_cell_angle_alpha 90.00
_cell_angle_beta 106.101(2)
_cell_angle_gamma 90.00
_cell_formula_units_Z 4
_cell_length_a 11.4941(2)
_cell_length_b 19.1867(3)
_cell_length_c 17.9794(4)
_cell_measurement_reflns_used 15474
_cell_measurement_temperature 123(2)
_cell_measurement_theta_max 30.9418
_cell_measurement_theta_min 2.8394
_cell_volume 3809.53(13)
_computing_cell_refinement
;
CrysAlisPro, Oxford Diffraction Ltd.,
Version 1.171.33.55 (release 05-01-2010 CrysAlis171 .NET)
(compiled Jan  5 2010,16:28:46)
;
_computing_data_collection
;
CrysAlisPro, Oxford Diffraction Ltd.,
Version 1.171.33.55 (release 05-01-2010 CrysAlis171 .NET)
(compiled Jan  5 2010,16:28:46)
;
_computing_data_reduction
;
CrysAlisPro, Oxford Diffraction Ltd.,
Version 1.171.33.55 (release 05-01-2010 CrysAlis171 .NET)
(compiled Jan  5 2010,16:28:46)
;
_computing_structure_refinement 'SHELXL-97 (Sheldrick, 1997)'
_computing_structure_solution 'SHELXS-97 (Sheldrick, 1990)'
_diffrn_ambient_temperature 123(2)
_diffrn_measured_fraction_theta_full 0.999
_diffrn_measured_fraction_theta_max 0.897
_diffrn_measurement_device_type 'Xcalibur, Sapphire3, Gemini'
_diffrn_radiation_monochromator graphite
_diffrn_radiation_source 'fine-focus sealed tube'
_diffrn_radiation_type MoK\a
_diffrn_radiation_wavelength 0.71073
_diffrn_reflns_av_R_equivalents 0.0264
_diffrn_reflns_av_sigmaI/netI 0.0422
_diffrn_reflns_limit_h_max 16
_diffrn_reflns_limit_h_min -16
_diffrn_reflns_limit_k_max 27
_diffrn_reflns_limit_k_min -26
_diffrn_reflns_limit_l_max 23
_diffrn_reflns_limit_l_min -25
_diffrn_reflns_number 31771
_diffrn_reflns_theta_full 27.50
_diffrn_reflns_theta_max 31.01
_diffrn_reflns_theta_min 2.85
_exptl_absorpt_coefficient_mu 0.084
_exptl_absorpt_correction_T_max 1.00000
_exptl_absorpt_correction_T_min 0.87949
_exptl_absorpt_correction_type multi-scan
_exptl_absorpt_process_details
;
CrysAlisPro, Oxford Diffraction Ltd.,
Version 1.171.33.55 (release 05-01-2010 CrysAlis171 .NET)
(compiled Jan  5 2010,16:28:46)
empirical absorption correction using spherical harmonics,
 implemented in SCALE3 ABSPACK scaling algorithm.
;
_exptl_crystal_colour colourless
_exptl_crystal_density_diffrn 1.060
_exptl_crystal_description block
_exptl_crystal_F_000 1348
_exptl_crystal_size_max 0.24
_exptl_crystal_size_mid 0.20
_exptl_crystal_size_min 0.10
_refine_diff_density_max 0.337
_refine_diff_density_min -0.270
_refine_diff_density_rms 0.040
_refine_ls_extinction_method none
_refine_ls_goodness_of_fit_ref 1.059
_refine_ls_hydrogen_treatment mixed
_refine_ls_matrix_type full
_refine_ls_number_parameters 417
_refine_ls_number_reflns 10910
_refine_ls_number_restraints 0
_refine_ls_restrained_S_all 1.059
_refine_ls_R_factor_all 0.0628
_refine_ls_R_factor_gt 0.0409
_refine_ls_shift/su_max 0.001
_refine_ls_shift/su_mean 0.000
_refine_ls_structure_factor_coef Fsqd
_refine_ls_weighting_details 'calc w=1/[\s^2^(Fo^2^)+(0.0582P)^2^+0.0000P] where P=(Fo^2^+2Fc^2^)/3'
_refine_ls_weighting_scheme calc
_refine_ls_wR_factor_gt 0.1027
_refine_ls_wR_factor_ref 0.1075
_reflns_number_gt 7939
_reflns_number_total 10910
_reflns_threshold_expression >2sigma(I)
_cod_data_source_file ic200562h_si_001_4.cif
_cod_data_source_block srbc1001
_cod_original_cell_volume 3809.53(12)
_cod_original_sg_symbol_H-M 'P 21/c'
_cod_database_code 4327059

loop_
_symmetry_equiv_pos_as_xyz
'x, y, z'
'-x, y+1/2, -z+1/2'
'-x, -y, -z'
'x, -y-1/2, z-1/2'

loop_
_atom_site_label
_atom_site_type_symbol
_atom_site_fract_x
_atom_site_fract_y
_atom_site_fract_z
_atom_site_U_iso_or_equiv
_atom_site_adp_type
_atom_site_occupancy
_atom_site_symmetry_multiplicity
_atom_site_calc_flag
_atom_site_refinement_flags
Li1 Li 0.35757(17) 0.61072(10) 0.16996(11) 0.0232(4) Uani 1 1 d .
O1 O 0.47922(7) 0.54121(4) 0.16774(5) 0.02855(19) Uani 1 1 d .
C1 C 0.51211(12) 0.53005(7) 0.09682(7) 0.0358(3) Uani 1 1 d .
H1A H 0.4503 0.5499 0.0521 0.043 Uiso 1 1 calc R
H1B H 0.5210 0.4797 0.0877 0.043 Uiso 1 1 calc R
C2 C 0.63182(13) 0.56752(9) 0.10934(8) 0.0462(4) Uani 1 1 d .
H2A H 0.6804 0.5468 0.0774 0.055 Uiso 1 1 calc R
H2B H 0.6193 0.6176 0.0966 0.055 Uiso 1 1 calc R
C3 C 0.69263(12) 0.55719(8) 0.19446(9) 0.0445(4) Uani 1 1 d .
H3A H 0.7427 0.5982 0.2165 0.053 Uiso 1 1 calc R
H3B H 0.7447 0.5152 0.2031 0.053 Uiso 1 1 calc R
C4 C 0.58906(12) 0.54849(8) 0.23022(8) 0.0405(3) Uani 1 1 d .
H4A H 0.6020 0.5066 0.2637 0.049 Uiso 1 1 calc R
H4B H 0.5834 0.5897 0.2622 0.049 Uiso 1 1 calc R
N1 N 0.19267(7) 0.60646(4) 0.19462(4) 0.01469(17) Uani 1 1 d .
C10 C 0.14591(9) 0.53294(5) 0.17799(6) 0.0179(2) Uani 1 1 d .
C11 C 0.21811(11) 0.48133(6) 0.23916(6) 0.0241(2) Uani 1 1 d .
H11A H 0.1844 0.4339 0.2266 0.029 Uiso 1 1 calc R
H11B H 0.3034 0.4806 0.2374 0.029 Uiso 1 1 calc R
C12 C 0.21397(12) 0.50066(6) 0.31997(7) 0.0303(3) Uani 1 1 d .
H12A H 0.2614 0.4669 0.3581 0.036 Uiso 1 1 calc R
H12B H 0.1293 0.5003 0.3231 0.036 Uiso 1 1 calc R
C13 C 0.26755(12) 0.57297(6) 0.33679(6) 0.0291(3) Uani 1 1 d .
H13A H 0.3547 0.5705 0.3395 0.035 Uiso 1 1 calc R
H13B H 0.2614 0.5876 0.3884 0.035 Uiso 1 1 calc R
C14 C 0.20783(10) 0.62950(6) 0.27725(6) 0.0200(2) Uani 1 1 d .
C15 C 0.16358(11) 0.50961(6) 0.10042(6) 0.0237(2) Uani 1 1 d .
H15A H 0.2488 0.5152 0.1016 0.036 Uiso 1 1 calc R
H15B H 0.1129 0.5382 0.0587 0.036 Uiso 1 1 calc R
H15C H 0.1403 0.4605 0.0914 0.036 Uiso 1 1 calc R
C16 C 0.01019(10) 0.52242(6) 0.17149(7) 0.0267(3) Uani 1 1 d .
H16A H -0.0045 0.5322 0.2216 0.040 Uiso 1 1 calc R
H16B H -0.0128 0.4742 0.1564 0.040 Uiso 1 1 calc R
H16C H -0.0382 0.5542 0.1324 0.040 Uiso 1 1 calc R
C17 C 0.08828(11) 0.65349(6) 0.29210(7) 0.0283(3) Uani 1 1 d .
H17A H 0.0458 0.6851 0.2506 0.042 Uiso 1 1 calc R
H17B H 0.1058 0.6778 0.3419 0.042 Uiso 1 1 calc R
H17C H 0.0372 0.6128 0.2932 0.042 Uiso 1 1 calc R
C18 C 0.29688(11) 0.69076(6) 0.29635(6) 0.0233(2) Uani 1 1 d .
H18A H 0.2677 0.7285 0.2592 0.035 Uiso 1 1 calc R
H18B H 0.3767 0.6753 0.2933 0.035 Uiso 1 1 calc R
H18C H 0.3031 0.7075 0.3488 0.035 Uiso 1 1 calc R
Al1 Al 0.13256(3) 0.676194(16) 0.111252(16) 0.01345(7) Uani 1 1 d .
C20 C -0.04082(9) 0.65996(6) 0.04905(6) 0.0188(2) Uani 1 1 d .
C21 C -0.10845(10) 0.71462(6) -0.01054(6) 0.0216(2) Uani 1 1 d .
H21A H -0.0954 0.7613 0.0153 0.026 Uiso 1 1 calc R
C22 C -0.24502(11) 0.70030(7) -0.03512(8) 0.0351(3) Uani 1 1 d .
H22A H -0.2861 0.7358 -0.0724 0.053 Uiso 1 1 calc R
H22B H -0.2759 0.7018 0.0105 0.053 Uiso 1 1 calc R
H22C H -0.2603 0.6541 -0.0592 0.053 Uiso 1 1 calc R
C23 C -0.06231(12) 0.71863(7) -0.08189(7) 0.0316(3) Uani 1 1 d .
H23A H -0.1090 0.7536 -0.1177 0.047 Uiso 1 1 calc R
H23B H -0.0716 0.6731 -0.1075 0.047 Uiso 1 1 calc R
H23C H 0.0234 0.7318 -0.0665 0.047 Uiso 1 1 calc R
C30 C 0.15151(9) 0.77875(5) 0.13589(6) 0.0162(2) Uani 1 1 d .
C31 C 0.09475(10) 0.82192(5) 0.18907(6) 0.0189(2) Uani 1 1 d .
H31A H 0.1228 0.8017 0.2423 0.023 Uiso 1 1 calc R
C32 C -0.04324(11) 0.82011(7) 0.16411(8) 0.0319(3) Uani 1 1 d .
H32A H -0.0742 0.8433 0.2033 0.048 Uiso 1 1 calc R
H32B H -0.0709 0.7716 0.1585 0.048 Uiso 1 1 calc R
H32C H -0.0734 0.8443 0.1144 0.048 Uiso 1 1 calc R
C33 C 0.13632(11) 0.89771(6) 0.19367(6) 0.0233(2) Uani 1 1 d .
H33A H 0.0952 0.9243 0.2255 0.035 Uiso 1 1 calc R
H33B H 0.1164 0.9176 0.1415 0.035 Uiso 1 1 calc R
H33C H 0.2241 0.8999 0.2170 0.035 Uiso 1 1 calc R
C41 C 0.24399(9) 0.66457(5) 0.03802(5) 0.01459(19) Uani 1 1 d .
C42 C 0.19436(10) 0.62731(6) -0.03096(6) 0.0186(2) Uani 1 1 d .
H41A H 0.1186 0.6048 -0.0372 0.022 Uiso 1 1 calc R
C43 C 0.24925(10) 0.62134(6) -0.09053(6) 0.0219(2) Uani 1 1 d .
H42A H 0.2110 0.5956 -0.1358 0.026 Uiso 1 1 calc R
C44 C 0.35974(11) 0.65307(6) -0.08359(6) 0.0224(2) Uani 1 1 d .
H43A H 0.3988 0.6485 -0.1235 0.027 Uiso 1 1 calc R
C45 C 0.41252(10) 0.69139(5) -0.01808(6) 0.0193(2) Uani 1 1 d .
H44A H 0.4879 0.7139 -0.0131 0.023 Uiso 1 1 calc R
C40 C 0.35579(9) 0.69747(5) 0.04136(5) 0.01470(19) Uani 1 1 d .
C46 C 0.42738(9) 0.73115(5) 0.11517(6) 0.0155(2) Uani 1 1 d .
O2 O 0.44444(6) 0.69603(4) 0.17580(4) 0.01909(16) Uani 1 1 d .
N2 N 0.47817(8) 0.79427(5) 0.11558(5) 0.01703(18) Uani 1 1 d .
C47 C 0.44140(10) 0.84371(6) 0.04996(6) 0.0197(2) Uani 1 1 d .
H47A H 0.3762 0.8207 0.0086 0.024 Uiso 1 1 calc R
C48 C 0.38822(12) 0.91021(6) 0.07347(7) 0.0272(3) Uani 1 1 d .
H48A H 0.3205 0.8983 0.0943 0.041 Uiso 1 1 calc R
H48B H 0.3592 0.9404 0.0281 0.041 Uiso 1 1 calc R
H48C H 0.4507 0.9347 0.1131 0.041 Uiso 1 1 calc R
C49 C 0.54556(11) 0.86022(6) 0.01559(7) 0.0272(3) Uani 1 1 d .
H49A H 0.5770 0.8168 -0.0001 0.041 Uiso 1 1 calc R
H49B H 0.6102 0.8840 0.0544 0.041 Uiso 1 1 calc R
H49C H 0.5164 0.8905 -0.0297 0.041 Uiso 1 1 calc R
C50 C 0.56901(10) 0.81938(6) 0.18684(6) 0.0222(2) Uani 1 1 d .
H50A H 0.6003 0.8648 0.1730 0.027 Uiso 1 1 calc R
C51 C 0.51368(11) 0.83470(7) 0.25305(6) 0.0277(3) Uani 1 1 d .
H51A H 0.4422 0.8644 0.2342 0.042 Uiso 1 1 calc R
H51B H 0.5734 0.8587 0.2948 0.042 Uiso 1 1 calc R
H51C H 0.4900 0.7908 0.2727 0.042 Uiso 1 1 calc R
C52 C 0.67739(10) 0.77090(8) 0.21105(7) 0.0335(3) Uani 1 1 d .
H52A H 0.7068 0.7604 0.1661 0.050 Uiso 1 1 calc R
H52B H 0.6534 0.7276 0.2316 0.050 Uiso 1 1 calc R
H52C H 0.7419 0.7935 0.2511 0.050 Uiso 1 1 calc R
C60 C 0.22097(13) 1.10053(8) 0.07984(9) 0.0459(4) Uani 1 1 d .
H60A H 0.2372 1.1353 0.1213 0.069 Uiso 1 1 calc R
H60B H 0.2273 1.1224 0.0319 0.069 Uiso 1 1 calc R
H60C H 0.2802 1.0627 0.0942 0.069 Uiso 1 1 calc R
C61 C 0.09428(13) 1.07136(7) 0.06768(8) 0.0377(3) Uani 1 1 d .
H61A H 0.0870 1.0521 0.1173 0.045 Uiso 1 1 calc R
H61B H 0.0349 1.1097 0.0523 0.045 Uiso 1 1 calc R
C62 C 0.06353(11) 1.01495(7) 0.00671(7) 0.0316(3) Uani 1 1 d .
H62A H 0.1230 0.9767 0.0223 0.038 Uiso 1 1 calc R
H62B H 0.0715 1.0343 -0.0427 0.038 Uiso 1 1 calc R
H30A H 0.2392(11) 0.7898(6) 0.1515(6) 0.020(3) Uiso 1 1 d .
H20A H -0.0552(11) 0.6141(7) 0.0231(7) 0.027(3) Uiso 1 1 d .
H30B H 0.1210(11) 0.7995(7) 0.0835(7) 0.023(3) Uiso 1 1 d .
H20B H -0.0875(11) 0.6565(7) 0.0883(7) 0.030(3) Uiso 1 1 d .

loop_
_atom_site_aniso_label
_atom_site_aniso_U_11
_atom_site_aniso_U_22
_atom_site_aniso_U_33
_atom_site_aniso_U_23
_atom_site_aniso_U_13
_atom_site_aniso_U_12
Li1 0.0210(9) 0.0209(9) 0.0285(10) 0.0025(8) 0.0083(8) 0.0012(8)
O1 0.0265(4) 0.0272(4) 0.0335(5) 0.0028(4) 0.0109(4) 0.0065(4)
C1 0.0421(7) 0.0333(7) 0.0363(7) 0.0024(6) 0.0182(6) 0.0142(6)
C2 0.0384(8) 0.0497(9) 0.0594(9) 0.0226(7) 0.0286(7) 0.0175(7)
C3 0.0297(7) 0.0417(8) 0.0634(10) 0.0059(7) 0.0152(7) 0.0079(6)
C4 0.0294(7) 0.0492(9) 0.0393(8) 0.0136(7) 0.0036(6) 0.0115(6)
N1 0.0181(4) 0.0133(4) 0.0131(4) -0.0015(3) 0.0051(3) -0.0025(3)
C10 0.0215(5) 0.0133(5) 0.0189(5) -0.0003(4) 0.0056(4) -0.0037(4)
C11 0.0298(6) 0.0143(5) 0.0277(6) 0.0033(4) 0.0073(5) -0.0004(5)
C12 0.0412(7) 0.0233(6) 0.0261(6) 0.0086(5) 0.0088(5) -0.0004(5)
C13 0.0429(7) 0.0250(6) 0.0176(5) 0.0034(5) 0.0052(5) -0.0013(5)
C14 0.0291(6) 0.0179(5) 0.0145(5) -0.0006(4) 0.0084(4) -0.0020(4)
C15 0.0323(6) 0.0157(5) 0.0231(6) -0.0044(4) 0.0074(5) -0.0044(5)
C16 0.0254(6) 0.0227(6) 0.0316(6) 0.0038(5) 0.0076(5) -0.0077(5)
C17 0.0383(7) 0.0253(6) 0.0287(6) -0.0026(5) 0.0216(5) -0.0022(5)
C18 0.0330(6) 0.0215(5) 0.0141(5) -0.0031(4) 0.0042(4) -0.0041(5)
Al1 0.01352(14) 0.01336(14) 0.01385(15) -0.00127(11) 0.00442(11) -0.00089(12)
C20 0.0175(5) 0.0185(5) 0.0202(5) -0.0006(4) 0.0050(4) -0.0010(4)
C21 0.0178(5) 0.0205(5) 0.0238(6) -0.0006(4) 0.0013(4) 0.0003(4)
C22 0.0184(6) 0.0380(7) 0.0438(8) 0.0061(6) 0.0004(5) 0.0028(5)
C23 0.0298(6) 0.0356(7) 0.0271(6) 0.0092(5) 0.0042(5) 0.0059(6)
C30 0.0176(5) 0.0161(5) 0.0156(5) -0.0010(4) 0.0059(4) -0.0001(4)
C31 0.0231(5) 0.0161(5) 0.0200(5) -0.0011(4) 0.0101(4) 0.0013(4)
C32 0.0251(6) 0.0280(6) 0.0479(8) -0.0110(6) 0.0190(6) -0.0007(5)
C33 0.0302(6) 0.0167(5) 0.0242(6) -0.0042(4) 0.0097(5) 0.0013(5)
C41 0.0168(5) 0.0134(5) 0.0136(5) 0.0002(4) 0.0042(4) 0.0020(4)
C42 0.0199(5) 0.0178(5) 0.0174(5) -0.0012(4) 0.0039(4) -0.0004(4)
C43 0.0312(6) 0.0199(5) 0.0147(5) -0.0030(4) 0.0068(4) 0.0011(5)
C44 0.0329(6) 0.0204(5) 0.0188(5) 0.0015(4) 0.0151(5) 0.0048(5)
C45 0.0209(5) 0.0173(5) 0.0230(5) 0.0022(4) 0.0115(4) 0.0023(4)
C40 0.0165(5) 0.0136(4) 0.0144(5) 0.0014(4) 0.0050(4) 0.0022(4)
C46 0.0127(4) 0.0174(5) 0.0182(5) 0.0001(4) 0.0069(4) 0.0003(4)
O2 0.0187(4) 0.0205(4) 0.0171(4) 0.0037(3) 0.0033(3) -0.0017(3)
N2 0.0159(4) 0.0189(4) 0.0159(4) 0.0002(3) 0.0038(3) -0.0035(4)
C47 0.0233(5) 0.0172(5) 0.0189(5) 0.0015(4) 0.0067(4) -0.0030(4)
C48 0.0359(7) 0.0193(5) 0.0278(6) 0.0006(5) 0.0113(5) 0.0007(5)
C49 0.0325(6) 0.0265(6) 0.0259(6) 0.0018(5) 0.0139(5) -0.0071(5)
C50 0.0194(5) 0.0257(6) 0.0197(5) -0.0015(4) 0.0026(4) -0.0087(5)
C51 0.0298(6) 0.0327(7) 0.0199(5) -0.0045(5) 0.0059(5) -0.0077(5)
C52 0.0167(5) 0.0458(8) 0.0341(7) -0.0007(6) 0.0007(5) -0.0044(6)
C60 0.0421(8) 0.0407(8) 0.0530(9) 0.0074(7) 0.0098(7) 0.0060(7)
C61 0.0434(8) 0.0310(7) 0.0438(8) 0.0077(6) 0.0204(6) 0.0075(6)
C62 0.0341(7) 0.0348(7) 0.0310(6) 0.0114(5) 0.0175(5) 0.0120(6)

loop_
_atom_type_symbol
_atom_type_description
_atom_type_scat_dispersion_real
_atom_type_scat_dispersion_imag
_atom_type_scat_source
C C 0.0033 0.0016 'International Tables Vol C Tables 4.2.6.8 and 6.1.1.4'
H H 0.0000 0.0000 'International Tables Vol C Tables 4.2.6.8 and 6.1.1.4'
Li Li -0.0003 0.0001 'International Tables Vol C Tables 4.2.6.8 and 6.1.1.4'
N N 0.0061 0.0033 'International Tables Vol C Tables 4.2.6.8 and 6.1.1.4'
O O 0.0106 0.0060 'International Tables Vol C Tables 4.2.6.8 and 6.1.1.4'
Al Al 0.0645 0.0514 'International Tables Vol C Tables 4.2.6.8 and 6.1.1.4'

loop_
_geom_angle_atom_site_label_1
_geom_angle_atom_site_label_2
_geom_angle_atom_site_label_3
_geom_angle
_geom_angle_site_symmetry_1
_geom_angle_site_symmetry_3
O2 Li1 O1 102.83(9) . .
O2 Li1 N1 121.37(10) . .
O1 Li1 N1 133.39(11) . .
O2 Li1 C41 80.25(7) . .
O1 Li1 C41 116.05(9) . .
N1 Li1 C41 87.29(7) . .
O2 Li1 C46 24.06(4) . .
O1 Li1 C46 106.85(8) . .
N1 Li1 C46 119.49(9) . .
C41 Li1 C46 56.80(5) . .
O2 Li1 Al1 92.89(7) . .
O1 Li1 Al1 153.44(10) . .
N1 Li1 Al1 45.00(4) . .
C41 Li1 Al1 45.36(4) . .
C46 Li1 Al1 79.45(5) . .
C1 O1 C4 108.35(10) . .
C1 O1 Li1 119.15(9) . .
C4 O1 Li1 113.37(9) . .
O1 C1 C2 104.38(11) . .
O1 C1 H1A 110.9 . .
C2 C1 H1A 110.9 . .
O1 C1 H1B 110.9 . .
C2 C1 H1B 110.9 . .
H1A C1 H1B 108.9 . .
C3 C2 C1 103.59(11) . .
C3 C2 H2A 111.0 . .
C1 C2 H2A 111.0 . .
C3 C2 H2B 111.0 . .
C1 C2 H2B 111.0 . .
H2A C2 H2B 109.0 . .
C2 C3 C4 104.36(11) . .
C2 C3 H3A 110.9 . .
C4 C3 H3A 110.9 . .
C2 C3 H3B 110.9 . .
C4 C3 H3B 110.9 . .
H3A C3 H3B 108.9 . .
O1 C4 C3 107.54(11) . .
O1 C4 H4A 110.2 . .
C3 C4 H4A 110.2 . .
O1 C4 H4B 110.2 . .
C3 C4 H4B 110.2 . .
H4A C4 H4B 108.5 . .
C10 N1 C14 113.90(8) . .
C10 N1 Al1 116.75(6) . .
C14 N1 Al1 117.76(6) . .
C10 N1 Li1 106.98(8) . .
C14 N1 Li1 109.68(8) . .
Al1 N1 Li1 87.66(6) . .
N1 C10 C15 108.88(8) . .
N1 C10 C11 111.57(8) . .
C15 C10 C11 106.33(9) . .
N1 C10 C16 115.69(9) . .
C15 C10 C16 106.22(9) . .
C11 C10 C16 107.63(9) . .
C12 C11 C10 111.96(9) . .
C12 C11 H11A 109.2 . .
C10 C11 H11A 109.2 . .
C12 C11 H11B 109.2 . .
C10 C11 H11B 109.2 . .
H11A C11 H11B 107.9 . .
C11 C12 C13 107.28(9) . .
C11 C12 H12A 110.3 . .
C13 C12 H12A 110.3 . .
C11 C12 H12B 110.3 . .
C13 C12 H12B 110.3 . .
H12A C12 H12B 108.5 . .
C12 C13 C14 115.28(10) . .
C12 C13 H13A 108.5 . .
C14 C13 H13A 108.5 . .
C12 C13 H13B 108.5 . .
C14 C13 H13B 108.5 . .
H13A C13 H13B 107.5 . .
N1 C14 C18 109.38(8) . .
N1 C14 C17 113.08(9) . .
C18 C14 C17 107.70(9) . .
N1 C14 C13 112.54(9) . .
C18 C14 C13 104.02(9) . .
C17 C14 C13 109.63(9) . .
C10 C15 H15A 109.5 . .
C10 C15 H15B 109.5 . .
H15A C15 H15B 109.5 . .
C10 C15 H15C 109.5 . .
H15A C15 H15C 109.5 . .
H15B C15 H15C 109.5 . .
C10 C16 H16A 109.5 . .
C10 C16 H16B 109.5 . .
H16A C16 H16B 109.5 . .
C10 C16 H16C 109.5 . .
H16A C16 H16C 109.5 . .
H16B C16 H16C 109.5 . .
C14 C17 H17A 109.5 . .
C14 C17 H17B 109.5 . .
H17A C17 H17B 109.5 . .
C14 C17 H17C 109.5 . .
H17A C17 H17C 109.5 . .
H17B C17 H17C 109.5 . .
C14 C18 H18A 109.5 . .
C14 C18 H18B 109.5 . .
H18A C18 H18B 109.5 . .
C14 C18 H18C 109.5 . .
H18A C18 H18C 109.5 . .
H18B C18 H18C 109.5 . .
N1 Al1 C30 119.89(4) . .
N1 Al1 C20 113.42(4) . .
C30 Al1 C20 107.58(5) . .
N1 Al1 C41 104.97(4) . .
C30 Al1 C41 101.25(4) . .
C20 Al1 C41 108.53(4) . .
N1 Al1 Li1 47.34(4) . .
C30 Al1 Li1 108.81(5) . .
C20 Al1 Li1 143.53(5) . .
C41 Al1 Li1 61.74(5) . .
C21 C20 Al1 120.54(7) . .
C21 C20 H20A 106.9(7) . .
Al1 C20 H20A 114.1(7) . .
C21 C20 H20B 105.6(7) . .
Al1 C20 H20B 105.0(7) . .
H20A C20 H20B 102.8(10) . .
C23 C21 C22 109.56(10) . .
C23 C21 C20 113.15(9) . .
C22 C21 C20 110.86(9) . .
C23 C21 H21A 107.7 . .
C22 C21 H21A 107.7 . .
C20 C21 H21A 107.7 . .
C21 C22 H22A 109.5 . .
C21 C22 H22B 109.5 . .
H22A C22 H22B 109.5 . .
C21 C22 H22C 109.5 . .
H22A C22 H22C 109.5 . .
H22B C22 H22C 109.5 . .
C21 C23 H23A 109.5 . .
C21 C23 H23B 109.5 . .
H23A C23 H23B 109.5 . .
C21 C23 H23C 109.5 . .
H23A C23 H23C 109.5 . .
H23B C23 H23C 109.5 . .
C31 C30 Al1 128.54(7) . .
C31 C30 H30A 106.4(7) . .
Al1 C30 H30A 108.1(7) . .
C31 C30 H30B 105.9(7) . .
Al1 C30 H30B 101.3(7) . .
H30A C30 H30B 104.2(9) . .
C32 C31 C33 108.80(9) . .
C32 C31 C30 112.97(9) . .
C33 C31 C30 111.48(9) . .
C32 C31 H31A 107.8 . .
C33 C31 H31A 107.8 . .
C30 C31 H31A 107.8 . .
C31 C32 H32A 109.5 . .
C31 C32 H32B 109.5 . .
H32A C32 H32B 109.5 . .
C31 C32 H32C 109.5 . .
H32A C32 H32C 109.5 . .
H32B C32 H32C 109.5 . .
C31 C33 H33A 109.5 . .
C31 C33 H33B 109.5 . .
H33A C33 H33B 109.5 . .
C31 C33 H33C 109.5 . .
H33A C33 H33C 109.5 . .
H33B C33 H33C 109.5 . .
C42 C41 C40 113.86(9) . .
C42 C41 Al1 116.11(7) . .
C40 C41 Al1 129.27(7) . .
C42 C41 Li1 125.71(8) . .
C40 C41 Li1 85.30(7) . .
Al1 C41 Li1 72.90(5) . .
C43 C42 C41 124.11(10) . .
C43 C42 H41A 117.9 . .
C41 C42 H41A 117.9 . .
C44 C43 C42 119.73(10) . .
C44 C43 H42A 120.1 . .
C42 C43 H42A 120.1 . .
C45 C44 C43 119.19(9) . .
C45 C44 H43A 120.4 . .
C43 C44 H43A 120.4 . .
C44 C45 C40 120.53(10) . .
C44 C45 H44A 119.7 . .
C40 C45 H44A 119.7 . .
C45 C40 C41 122.55(9) . .
C45 C40 C46 116.93(9) . .
C41 C40 C46 119.84(8) . .
O2 C46 N2 121.22(9) . .
O2 C46 C40 117.01(9) . .
N2 C46 C40 121.61(9) . .
N2 C46 Li1 159.31(8) . .
C40 C46 Li1 79.03(7) . .
C46 O2 Li1 117.52(9) . .
C46 N2 C47 123.05(8) . .
C46 N2 C50 119.73(8) . .
C47 N2 C50 117.05(8) . .
N2 C47 C48 111.29(8) . .
N2 C47 C49 111.91(9) . .
C48 C47 C49 111.02(9) . .
N2 C47 H47A 107.5 . .
C48 C47 H47A 107.5 . .
C49 C47 H47A 107.5 . .
C47 C48 H48A 109.5 . .
C47 C48 H48B 109.5 . .
H48A C48 H48B 109.5 . .
C47 C48 H48C 109.5 . .
H48A C48 H48C 109.5 . .
H48B C48 H48C 109.5 . .
C47 C49 H49A 109.5 . .
C47 C49 H49B 109.5 . .
H49A C49 H49B 109.5 . .
C47 C49 H49C 109.5 . .
H49A C49 H49C 109.5 . .
H49B C49 H49C 109.5 . .
N2 C50 C52 111.83(9) . .
N2 C50 C51 112.87(9) . .
C52 C50 C51 112.38(10) . .
N2 C50 H50A 106.4 . .
C52 C50 H50A 106.4 . .
C51 C50 H50A 106.4 . .
C50 C51 H51A 109.5 . .
C50 C51 H51B 109.5 . .
H51A C51 H51B 109.5 . .
C50 C51 H51C 109.5 . .
H51A C51 H51C 109.5 . .
H51B C51 H51C 109.5 . .
C50 C52 H52A 109.5 . .
C50 C52 H52B 109.5 . .
H52A C52 H52B 109.5 . .
C50 C52 H52C 109.5 . .
H52A C52 H52C 109.5 . .
H52B C52 H52C 109.5 . .
C61 C60 H60A 109.5 . .
C61 C60 H60B 109.5 . .
H60A C60 H60B 109.5 . .
C61 C60 H60C 109.5 . .
H60A C60 H60C 109.5 . .
H60B C60 H60C 109.5 . .
C62 C61 C60 112.99(11) . .
C62 C61 H61A 109.0 . .
C60 C61 H61A 109.0 . .
C62 C61 H61B 109.0 . .
C60 C61 H61B 109.0 . .
H61A C61 H61B 107.8 . .
C61 C62 C62 113.90(13) . 3_575
C61 C62 H62A 108.8 . .
C62 C62 H62A 108.8 3_575 .
C61 C62 H62B 108.8 . .
C62 C62 H62B 108.8 3_575 .
H62A C62 H62B 107.7 . .

loop_
_geom_bond_atom_site_label_1
_geom_bond_atom_site_label_2
_geom_bond_distance
_geom_bond_site_symmetry_2
Li1 O2 1.905(2) .
Li1 O1 1.941(2) .
Li1 N1 2.064(2) .
Li1 C41 2.585(2) .
Li1 C46 2.719(2) .
Li1 Al1 2.8049(19) .
O1 C1 1.4429(14) .
O1 C4 1.4453(15) .
C1 C2 1.513(2) .
C1 H1A 0.9900 .
C1 H1B 0.9900 .
C2 C3 1.509(2) .
C2 H2A 0.9900 .
C2 H2B 0.9900 .
C3 C4 1.5110(19) .
C3 H3A 0.9900 .
C3 H3B 0.9900 .
C4 H4A 0.9900 .
C4 H4B 0.9900 .
N1 C10 1.5098(13) .
N1 C14 1.5130(12) .
N1 Al1 1.9848(9) .
C10 C15 1.5310(14) .
C10 C11 1.5403(15) .
C10 C16 1.5449(15) .
C11 C12 1.5128(16) .
C11 H11A 0.9900 .
C11 H11B 0.9900 .
C12 C13 1.5140(17) .
C12 H12A 0.9900 .
C12 H12B 0.9900 .
C13 C14 1.5448(15) .
C13 H13A 0.9900 .
C13 H13B 0.9900 .
C14 C18 1.5335(15) .
C14 C17 1.5411(16) .
C15 H15A 0.9800 .
C15 H15B 0.9800 .
C15 H15C 0.9800 .
C16 H16A 0.9800 .
C16 H16B 0.9800 .
C16 H16C 0.9800 .
C17 H17A 0.9800 .
C17 H17B 0.9800 .
C17 H17C 0.9800 .
C18 H18A 0.9800 .
C18 H18B 0.9800 .
C18 H18C 0.9800 .
Al1 C30 2.0154(11) .
Al1 C20 2.0206(11) .
Al1 C41 2.0879(10) .
C20 C21 1.5460(15) .
C20 H20A 0.989(13) .
C20 H20B 1.000(13) .
C21 C23 1.5200(16) .
C21 C22 1.5330(15) .
C21 H21A 1.0000 .
C22 H22A 0.9800 .
C22 H22B 0.9800 .
C22 H22C 0.9800 .
C23 H23A 0.9800 .
C23 H23B 0.9800 .
C23 H23C 0.9800 .
C30 C31 1.5401(14) .
C30 H30A 0.991(12) .
C30 H30B 0.993(12) .
C31 C32 1.5243(16) .
C31 C33 1.5257(15) .
C31 H31A 1.0000 .
C32 H32A 0.9800 .
C32 H32B 0.9800 .
C32 H32C 0.9800 .
C33 H33A 0.9800 .
C33 H33B 0.9800 .
C33 H33C 0.9800 .
C41 C42 1.4078(14) .
C41 C40 1.4179(14) .
C42 C43 1.3905(14) .
C42 H41A 0.9500 .
C43 C44 1.3824(16) .
C43 H42A 0.9500 .
C44 C45 1.3782(15) .
C44 H43A 0.9500 .
C45 C40 1.4026(13) .
C45 H44A 0.9500 .
C40 C46 1.5001(14) .
C46 O2 1.2499(12) .
C46 N2 1.3435(13) .
N2 C47 1.4812(13) .
N2 C50 1.4906(13) .
C47 C48 1.5243(15) .
C47 C49 1.5252(15) .
C47 H47A 1.0000 .
C48 H48A 0.9800 .
C48 H48B 0.9800 .
C48 H48C 0.9800 .
C49 H49A 0.9800 .
C49 H49B 0.9800 .
C49 H49C 0.9800 .
C50 C52 1.5186(17) .
C50 C51 1.5258(15) .
C50 H50A 1.0000 .
C51 H51A 0.9800 .
C51 H51B 0.9800 .
C51 H51C 0.9800 .
C52 H52A 0.9800 .
C52 H52B 0.9800 .
C52 H52C 0.9800 .
C60 C61 1.518(2) .
C60 H60A 0.9800 .
C60 H60B 0.9800 .
C60 H60C 0.9800 .
C61 C62 1.5111(19) .
C61 H61A 0.9900 .
C61 H61B 0.9900 .
C62 C62 1.525(2) 3_575
C62 H62A 0.9900 .
C62 H62B 0.9900 .

loop_
_geom_torsion_atom_site_label_1
_geom_torsion_atom_site_label_2
_geom_torsion_atom_site_label_3
_geom_torsion_atom_site_label_4
_geom_torsion
_geom_torsion_site_symmetry_4
O2 Li1 O1 C1 -76.86(12) .
N1 Li1 O1 C1 121.38(14) .
C41 Li1 O1 C1 8.44(14) .
C46 Li1 O1 C1 -52.30(12) .
Al1 Li1 O1 C1 48.0(2) .
O2 Li1 O1 C4 52.45(12) .
N1 Li1 O1 C4 -109.31(14) .
C41 Li1 O1 C4 137.75(10) .
C46 Li1 O1 C4 77.01(11) .
Al1 Li1 O1 C4 177.28(18) .
C4 O1 C1 C2 -29.26(13) .
Li1 O1 C1 C2 102.29(12) .
O1 C1 C2 C3 34.72(14) .
C1 C2 C3 C4 -27.03(15) .
C1 O1 C4 C3 12.09(14) .
Li1 O1 C4 C3 -122.51(12) .
C2 C3 C4 O1 10.03(15) .
O2 Li1 N1 C10 175.54(10) .
O1 Li1 N1 C10 -25.40(16) .
C41 Li1 N1 C10 98.68(7) .
C46 Li1 N1 C10 147.65(8) .
Al1 Li1 N1 C10 117.29(7) .
O2 Li1 N1 C14 -60.47(13) .
O1 Li1 N1 C14 98.59(14) .
C41 Li1 N1 C14 -137.33(7) .
C46 Li1 N1 C14 -88.36(10) .
Al1 Li1 N1 C14 -118.72(7) .
O2 Li1 N1 Al1 58.25(10) .
O1 Li1 N1 Al1 -142.70(13) .
C41 Li1 N1 Al1 -18.62(5) .
C46 Li1 N1 Al1 30.36(8) .
C14 N1 C10 C15 -166.32(8) .
Al1 N1 C10 C15 51.13(10) .
Li1 N1 C10 C15 -44.96(10) .
C14 N1 C10 C11 -49.27(11) .
Al1 N1 C10 C11 168.19(7) .
Li1 N1 C10 C11 72.09(10) .
C14 N1 C10 C16 74.20(11) .
Al1 N1 C10 C16 -68.34(10) .
Li1 N1 C10 C16 -164.44(9) .
N1 C10 C11 C12 58.37(12) .
C15 C10 C11 C12 176.95(9) .
C16 C10 C11 C12 -69.56(12) .
C10 C11 C12 C13 -59.56(13) .
C11 C12 C13 C14 55.10(14) .
C10 N1 C14 C18 158.95(9) .
Al1 N1 C14 C18 -58.91(10) .
Li1 N1 C14 C18 39.09(11) .
C10 N1 C14 C17 -81.04(11) .
Al1 N1 C14 C17 61.10(10) .
Li1 N1 C14 C17 159.11(9) .
C10 N1 C14 C13 43.86(12) .
Al1 N1 C14 C13 -174.00(7) .
Li1 N1 C14 C13 -75.99(11) .
C12 C13 C14 N1 -48.14(14) .
C12 C13 C14 C18 -166.43(10) .
C12 C13 C14 C17 78.62(13) .
C10 N1 Al1 C30 163.51(7) .
C14 N1 Al1 C30 22.44(9) .
Li1 N1 Al1 C30 -88.63(7) .
C10 N1 Al1 C20 34.57(8) .
C14 N1 Al1 C20 -106.51(8) .
Li1 N1 Al1 C20 142.43(7) .
C10 N1 Al1 C41 -83.75(7) .
C14 N1 Al1 C41 135.18(7) .
Li1 N1 Al1 C41 24.12(7) .
C10 N1 Al1 Li1 -107.87(9) .
C14 N1 Al1 Li1 111.06(9) .
O2 Li1 Al1 N1 -133.37(10) .
O1 Li1 Al1 N1 99.9(2) .
C41 Li1 Al1 N1 153.37(7) .
C46 Li1 Al1 N1 -153.42(8) .
O2 Li1 Al1 C30 -19.66(8) .
O1 Li1 Al1 C30 -146.4(2) .
N1 Li1 Al1 C30 113.71(6) .
C41 Li1 Al1 C30 -92.92(5) .
C46 Li1 Al1 C30 -39.71(6) .
O2 Li1 Al1 C20 156.36(6) .
O1 Li1 Al1 C20 29.6(3) .
N1 Li1 Al1 C20 -70.27(10) .
C41 Li1 Al1 C20 83.10(9) .
C46 Li1 Al1 C20 136.31(7) .
O2 Li1 Al1 C41 73.26(7) .
O1 Li1 Al1 C41 -53.5(2) .
N1 Li1 Al1 C41 -153.37(7) .
C46 Li1 Al1 C41 53.21(5) .
N1 Al1 C20 C21 171.42(8) .
C30 Al1 C20 C21 36.44(9) .
C41 Al1 C20 C21 -72.35(9) .
Li1 Al1 C20 C21 -139.61(9) .
Al1 C20 C21 C23 70.69(12) .
Al1 C20 C21 C22 -165.77(8) .
N1 Al1 C30 C31 -63.93(10) .
C20 Al1 C30 C31 67.60(10) .
C41 Al1 C30 C31 -178.64(9) .
Li1 Al1 C30 C31 -114.88(10) .
Al1 C30 C31 C32 -59.06(13) .
Al1 C30 C31 C33 178.06(8) .
N1 Al1 C41 C42 102.01(8) .
C30 Al1 C41 C42 -132.60(8) .
C20 Al1 C41 C42 -19.56(9) .
Li1 Al1 C41 C42 121.95(9) .
N1 Al1 C41 C40 -88.70(9) .
C30 Al1 C41 C40 36.69(10) .
C20 Al1 C41 C40 149.73(9) .
Li1 Al1 C41 C40 -68.76(10) .
N1 Al1 C41 Li1 -19.95(6) .
C30 Al1 C41 Li1 105.44(6) .
C20 Al1 C41 Li1 -141.51(6) .
O2 Li1 C41 C42 145.78(9) .
O1 Li1 C41 C42 46.18(14) .
N1 Li1 C41 C42 -91.75(11) .
C46 Li1 C41 C42 139.95(10) .
Al1 Li1 C41 C42 -110.24(10) .
O2 Li1 C41 C40 29.64(7) .
O1 Li1 C41 C40 -69.96(10) .
N1 Li1 C41 C40 152.11(8) .
C46 Li1 C41 C40 23.81(6) .
Al1 Li1 C41 C40 133.61(7) .
O2 Li1 C41 Al1 -103.97(6) .
O1 Li1 C41 Al1 156.43(10) .
N1 Li1 C41 Al1 18.49(5) .
C46 Li1 C41 Al1 -109.81(5) .
C40 C41 C42 C43 1.25(15) .
Al1 C41 C42 C43 172.19(8) .
Li1 C41 C42 C43 -100.73(12) .
C41 C42 C43 C44 0.22(17) .
C42 C43 C44 C45 -1.29(16) .
C43 C44 C45 C40 0.81(16) .
C44 C45 C40 C41 0.78(16) .
C44 C45 C40 C46 171.36(10) .
C42 C41 C40 C45 -1.73(14) .
Al1 C41 C40 C45 -171.21(8) .
Li1 C41 C40 C45 125.42(10) .
C42 C41 C40 C46 -172.04(9) .
Al1 C41 C40 C46 18.47(14) .
Li1 C41 C40 C46 -44.89(10) .
C45 C40 C46 O2 -121.95(10) .
C41 C40 C46 O2 48.90(13) .
C45 C40 C46 N2 53.53(13) .
C41 C40 C46 N2 -135.62(10) .
C45 C40 C46 Li1 -127.91(9) .
C41 C40 C46 Li1 42.94(9) .
O1 Li1 C46 O2 -83.72(11) .
N1 Li1 C46 O2 101.55(13) .
C41 Li1 C46 O2 165.78(11) .
Al1 Li1 C46 O2 122.86(10) .
O2 Li1 C46 N2 -12.0(2) .
O1 Li1 C46 N2 -95.8(2) .
N1 Li1 C46 N2 89.5(2) .
C41 Li1 C46 N2 153.7(2) .
Al1 Li1 C46 N2 110.8(2) .
O2 Li1 C46 C40 171.43(12) .
O1 Li1 C46 C40 87.71(9) .
N1 Li1 C46 C40 -87.02(10) .
C41 Li1 C46 C40 -22.79(5) .
Al1 Li1 C46 C40 -65.70(6) .
N2 C46 O2 Li1 175.06(9) .
C40 C46 O2 Li1 -9.45(13) .
O1 Li1 O2 C46 102.66(10) .
N1 Li1 O2 C46 -92.79(12) .
C41 Li1 O2 C46 -12.04(9) .
Al1 Li1 O2 C46 -55.77(9) .
O2 C46 N2 C47 -166.98(9) .
C40 C46 N2 C47 17.73(14) .
Li1 C46 N2 C47 -158.26(19) .
O2 C46 N2 C50 8.01(14) .
C40 C46 N2 C50 -167.28(9) .
Li1 C46 N2 C50 16.7(3) .
C46 N2 C47 C48 116.71(11) .
C50 N2 C47 C48 -58.40(12) .
C46 N2 C47 C49 -118.43(11) .
C50 N2 C47 C49 66.46(12) .
C46 N2 C50 C52 59.08(13) .
C47 N2 C50 C52 -125.64(10) .
C46 N2 C50 C51 -68.81(13) .
C47 N2 C50 C51 106.48(10) .
C60 C61 C62 C62 -179.78(13) 3_575
